data_7105204
loop_
_publ_author_name
'Dechambenoit, Pierre'
'Ferlay, Sylvie'
'Kyritsakas, Nathalie'
'Hosseini, Mir Wais'

_publ_section_title
;
 Molecular tectonics: crystal engineering of mixed valence
 Fe(II)/Fe(III) solid solutions.
;
_journal_issue 6
_journal_name_full 'Chemical communications (Cambridge, England)'
_journal_page_first 868
_journal_page_last 870
_journal_paper_doi 10.1039/b919478a
_journal_volume 46
_journal_year 2010
_chemical_formula_moiety '3(C26 H44 N4), 2(C6 Fe K N6)'
_chemical_formula_sum 'C90 H132 Fe2 K2 N24'
_chemical_formula_weight 1740.10
_chemical_name_systematic
;

?

;
_space_group_IT_number 147
_symmetry_cell_setting trigonal
_symmetry_space_group_name_Hall '-P 3'
_symmetry_space_group_name_H-M 'P -3'
_atom_sites_solution_hydrogens geom
_atom_sites_solution_primary direct
_atom_sites_solution_secondary difmap
_audit_creation_method SHELXL-97
_cell_angle_alpha 90.00
_cell_angle_beta 90.00
_cell_angle_gamma 120.00
_cell_formula_units_Z 1
_cell_length_a 19.0191(3)
_cell_length_b 19.0191(3)
_cell_length_c 7.1810(3)
_cell_measurement_reflns_used 2906
_cell_measurement_temperature 173(2)
_cell_measurement_theta_max 26.10
_cell_measurement_theta_min 3.27
_cell_volume 2249.55(11)
_computing_cell_refinement 'Bruker SMART'
_computing_data_collection 'Bruker SMART'
_computing_data_reduction 'Bruker SAINT'
_computing_molecular_graphics 'Bruker SHELXTL'
_computing_publication_material 'Bruker SHELXTL'
_computing_structure_refinement 'SHELXL-97 (Sheldrick, 1997)'
_computing_structure_solution 'SHELXS-97 (Sheldrick, 1990)'
_diffrn_ambient_temperature 173(2)
_diffrn_measured_fraction_theta_full 0.984
_diffrn_measured_fraction_theta_max 0.984
_diffrn_measurement_device_type 'CCD area detector'
_diffrn_measurement_method 'phi and omega scans'
_diffrn_radiation_monochromator graphite
_diffrn_radiation_source 'fine-focus sealed tube'
_diffrn_radiation_type MoK\a
_diffrn_radiation_wavelength 0.71073
_diffrn_reflns_av_R_equivalents 0.0623
_diffrn_reflns_av_sigmaI/netI 0.0756
_diffrn_reflns_limit_h_max 24
_diffrn_reflns_limit_h_min -22
_diffrn_reflns_limit_k_max 24
_diffrn_reflns_limit_k_min -23
_diffrn_reflns_limit_l_max 3
_diffrn_reflns_limit_l_min -9
_diffrn_reflns_number 15227
_diffrn_reflns_theta_full 27.29
_diffrn_reflns_theta_max 27.29
_diffrn_reflns_theta_min 2.14
_exptl_absorpt_coefficient_mu 0.474
_exptl_absorpt_correction_T_max 0.9906
_exptl_absorpt_correction_T_min 0.9323
_exptl_absorpt_correction_type multi-scan
_exptl_absorpt_process_details sadabs
_exptl_crystal_colour orange
_exptl_crystal_density_diffrn 1.285
_exptl_crystal_density_method 'not measured'
_exptl_crystal_description needle
_exptl_crystal_F_000 930
_exptl_crystal_size_max 0.15
_exptl_crystal_size_mid 0.03
_exptl_crystal_size_min 0.02
_refine_diff_density_max 0.409
_refine_diff_density_min -0.668
_refine_diff_density_rms 0.072
_refine_ls_extinction_method none
_refine_ls_goodness_of_fit_ref 1.012
_refine_ls_hydrogen_treatment constr
_refine_ls_matrix_type full
_refine_ls_number_parameters 180
_refine_ls_number_reflns 3334
_refine_ls_number_restraints 0
_refine_ls_restrained_S_all 1.012
_refine_ls_R_factor_all 0.0886
_refine_ls_R_factor_gt 0.0472
_refine_ls_shift/su_max 0.003
_refine_ls_shift/su_mean 0.001
_refine_ls_structure_factor_coef Fsqd
_refine_ls_weighting_details 'calc w=1/[\s^2^(Fo^2^)+(0.0626P)^2^+0.6796P] where P=(Fo^2^+2Fc^2^)/3'
_refine_ls_weighting_scheme calc
_refine_ls_wR_factor_gt 0.1127
_refine_ls_wR_factor_ref 0.1270
_reflns_number_gt 2207
_reflns_number_total 3334
_reflns_threshold_expression >2sigma(I)
_cod_data_source_file b919478a.txt
_cod_data_source_block e332a
_cod_depositor_comments
;
The following automatic conversions were performed:
'_symmetry_cell_setting' value 'Trigonal' changed to 'trigonal' according
to '/home/saulius/struct/CIF-dictionaries/cif_core.dic' dictionary named
'cif_core.dic' version 2.4.1 from 2010-06-29.

Automatic conversion script
Id: cif_fix_enum 1527 2010-12-29 10:47:43Z saulius 
;
_cod_original_sg_symbol_H-M P-3
_cod_database_code 7105204

loop_
_symmetry_equiv_pos_as_xyz
'x, y, z'
'-y, x-y, z'
'-x+y, -x, z'
'-x, -y, -z'
'y, -x+y, -z'
'x-y, x, -z'

loop_
_atom_site_label
_atom_site_type_symbol
_atom_site_fract_x
_atom_site_fract_y
_atom_site_fract_z
_atom_site_U_iso_or_equiv
_atom_site_adp_type
_atom_site_occupancy
_atom_site_symmetry_multiplicity
_atom_site_calc_flag
_atom_site_refinement_flags
_atom_site_disorder_assembly
_atom_site_disorder_group
C1 C 0.95979(15) 0.55743(14) 0.6703(4) 0.0145(5) Uani 1 1 d . . .
N1 N 0.88346(12) 0.53605(12) 0.6451(3) 0.0158(5) Uani 1 1 d . . .
H1 H 0.8478 0.5083 0.7325 0.019 Uiso 1 1 calc R . .
C2 C 0.85625(15) 0.55730(15) 0.4750(4) 0.0186(6) Uani 1 1 d . . .
H2A H 0.8037 0.5547 0.4979 0.022 Uiso 1 1 calc R . .
H2B H 0.8482 0.5179 0.3755 0.022 Uiso 1 1 calc R . .
C3 C 0.91914(14) 0.64264(15) 0.4127(3) 0.0144(5) Uani 1 1 d . . .
C4 C 0.99965(15) 0.64360(16) 0.3916(4) 0.0173(6) Uani 1 1 d . . .
H4A H 0.9983 0.6150 0.2754 0.021 Uiso 1 1 calc R . .
H4B H 1.0443 0.7005 0.3805 0.021 Uiso 1 1 calc R . .
N2 N 1.01645(12) 0.60495(12) 0.5494(3) 0.0155(5) Uani 1 1 d . . .
H2 H 1.0661 0.6137 0.5643 0.019 Uiso 1 1 calc R . .
C5 C 0.89472(15) 0.65847(16) 0.2190(4) 0.0174(6) Uani 1 1 d . . .
H5A H 0.9368 0.7131 0.1769 0.021 Uiso 1 1 calc R . .
H5B H 0.8946 0.6185 0.1303 0.021 Uiso 1 1 calc R . .
C6 C 0.81240(16) 0.65367(17) 0.2092(4) 0.0217(6) Uani 1 1 d . . .
H6A H 0.7694 0.5984 0.2449 0.026 Uiso 1 1 calc R . .
H6B H 0.8113 0.6925 0.2994 0.026 Uiso 1 1 calc R . .
C7 C 0.79485(19) 0.67304(19) 0.0148(4) 0.0308(7) Uani 1 1 d . . .
H7A H 0.8393 0.7261 -0.0247 0.046 Uiso 1 1 calc R . .
H7B H 0.7440 0.6743 0.0164 0.046 Uiso 1 1 calc R . .
H7C H 0.7899 0.6312 -0.0725 0.046 Uiso 1 1 calc R . .
C8 C 0.92445(15) 0.70311(15) 0.5631(4) 0.0190(6) Uani 1 1 d . . .
H8A H 0.8684 0.6897 0.5950 0.023 Uiso 1 1 calc R . .
H8B H 0.9485 0.6940 0.6764 0.023 Uiso 1 1 calc R . .
C9 C 0.97240(17) 0.79252(16) 0.5164(4) 0.0262(7) Uani 1 1 d . . .
H9A H 0.9469 0.8036 0.4087 0.031 Uiso 1 1 calc R . .
H9B H 1.0282 0.8069 0.4800 0.031 Uiso 1 1 calc R . .
C10 C 0.97641(19) 0.84588(18) 0.6814(5) 0.0385(8) Uani 1 1 d . . .
H10A H 0.9212 0.8313 0.7190 0.058 Uiso 1 1 calc R . .
H10B H 1.0063 0.9031 0.6443 0.058 Uiso 1 1 calc R . .
H10C H 1.0043 0.8372 0.7861 0.058 Uiso 1 1 calc R . .
C11 C 0.98173(15) 0.52774(15) 0.8391(3) 0.0137(5) Uani 1 1 d . . .
C12 C 0.92582(15) 0.45264(15) 0.9125(4) 0.0156(5) Uani 1 1 d . . .
H12 H 0.8752 0.4203 0.8518 0.019 Uiso 1 1 calc R . .
C13 C 0.94358(15) 0.42486(15) 1.0736(3) 0.0143(5) Uani 1 1 d . . .
H13 H 0.9051 0.3738 1.1246 0.017 Uiso 1 1 calc R . .
Fe1 Fe 0.6667 0.3333 0.20768(9) 0.01158(18) Uani 1 3 d S . .
C14 C 0.73295(15) 0.42330(15) 0.0481(4) 0.0153(6) Uani 1 1 d . . .
N3 N 0.76851(13) 0.47368(14) -0.0623(3) 0.0233(5) Uani 1 1 d . . .
C15 C 0.75977(15) 0.35184(14) 0.3539(4) 0.0143(5) Uani 1 1 d . . .
N4 N 0.81545(12) 0.36027(12) 0.4403(3) 0.0180(5) Uani 1 1 d . . .
K1 K 0.6667 0.3333 -0.30652(14) 0.0237(3) Uani 1 3 d S . .

loop_
_atom_site_aniso_label
_atom_site_aniso_U_11
_atom_site_aniso_U_22
_atom_site_aniso_U_33
_atom_site_aniso_U_23
_atom_site_aniso_U_13
_atom_site_aniso_U_12
C1 0.0193(13) 0.0135(12) 0.0119(14) 0.0005(10) 0.0004(10) 0.0090(11)
N1 0.0136(11) 0.0199(11) 0.0103(11) 0.0082(9) 0.0017(9) 0.0057(9)
C2 0.0164(13) 0.0194(14) 0.0153(14) 0.0049(11) -0.0035(11) 0.0054(11)
C3 0.0154(13) 0.0169(13) 0.0124(14) 0.0018(10) -0.0010(10) 0.0092(11)
C4 0.0186(13) 0.0214(14) 0.0134(14) 0.0075(11) 0.0046(11) 0.0112(11)
N2 0.0123(10) 0.0222(11) 0.0133(12) 0.0067(9) 0.0014(9) 0.0097(9)
C5 0.0180(13) 0.0206(13) 0.0136(14) 0.0040(11) 0.0011(11) 0.0097(11)
C6 0.0221(14) 0.0272(15) 0.0169(15) 0.0049(12) -0.0024(12) 0.0131(12)
C7 0.0332(17) 0.0354(17) 0.0258(17) 0.0076(14) -0.0060(13) 0.0185(14)
C8 0.0189(13) 0.0238(14) 0.0164(14) -0.0021(12) -0.0029(11) 0.0122(12)
C9 0.0240(15) 0.0224(15) 0.0313(18) -0.0016(13) -0.0016(13) 0.0110(13)
C10 0.0331(18) 0.0290(17) 0.054(2) -0.0117(16) -0.0061(16) 0.0159(15)
C11 0.0186(13) 0.0187(13) 0.0092(13) 0.0015(10) 0.0023(10) 0.0132(11)
C12 0.0149(12) 0.0180(13) 0.0148(14) 0.0005(11) -0.0001(10) 0.0088(11)
C13 0.0155(13) 0.0136(12) 0.0140(13) 0.0046(10) 0.0030(10) 0.0074(10)
Fe1 0.0121(2) 0.0121(2) 0.0106(3) 0.000 0.000 0.00603(11)
C14 0.0149(13) 0.0185(13) 0.0151(15) -0.0035(11) -0.0003(11) 0.0102(11)
N3 0.0243(12) 0.0238(13) 0.0190(13) 0.0026(10) 0.0036(10) 0.0099(11)
C15 0.0174(13) 0.0125(12) 0.0122(14) 0.0014(10) 0.0045(11) 0.0069(11)
N4 0.0144(11) 0.0189(12) 0.0191(13) 0.0003(9) -0.0008(9) 0.0072(9)
K1 0.0287(4) 0.0287(4) 0.0137(6) 0.000 0.000 0.01435(18)

loop_
_atom_type_symbol
_atom_type_description
_atom_type_scat_dispersion_real
_atom_type_scat_dispersion_imag
_atom_type_scat_source
C C 0.0033 0.0016 'International Tables Vol C Tables 4.2.6.8 and 6.1.1.4'
Fe Fe 0.3463 0.8444 'International Tables Vol C Tables 4.2.6.8 and 6.1.1.4'
K K 0.2009 0.2494 'International Tables Vol C Tables 4.2.6.8 and 6.1.1.4'
N N 0.0061 0.0033 'International Tables Vol C Tables 4.2.6.8 and 6.1.1.4'
H H 0.0000 0.0000 'International Tables Vol C Tables 4.2.6.8 and 6.1.1.4'

loop_
_geom_angle_atom_site_label_1
_geom_angle_atom_site_label_2
_geom_angle_atom_site_label_3
_geom_angle
_geom_angle_site_symmetry_1
_geom_angle_site_symmetry_3
_geom_angle_publ_flag
N1 C1 N2 121.2(2) . . ?
N1 C1 C11 118.3(2) . . ?
N2 C1 C11 120.5(2) . . ?
C1 N1 C2 121.4(2) . . ?
C1 N1 H1 119.3 . . ?
C2 N1 H1 119.3 . . ?
N1 C2 C3 110.00(19) . . ?
N1 C2 H2A 109.7 . . ?
C3 C2 H2A 109.7 . . ?
N1 C2 H2B 109.7 . . ?
C3 C2 H2B 109.7 . . ?
H2A C2 H2B 108.2 . . ?
C2 C3 C4 106.8(2) . . ?
C2 C3 C5 108.6(2) . . ?
C4 C3 C5 107.8(2) . . ?
C2 C3 C8 108.2(2) . . ?
C4 C3 C8 111.6(2) . . ?
C5 C3 C8 113.5(2) . . ?
N2 C4 C3 112.6(2) . . ?
N2 C4 H4A 109.1 . . ?
C3 C4 H4A 109.1 . . ?
N2 C4 H4B 109.1 . . ?
C3 C4 H4B 109.1 . . ?
H4A C4 H4B 107.8 . . ?
C1 N2 C4 122.7(2) . . ?
C1 N2 H2 118.7 . . ?
C4 N2 H2 118.7 . . ?
C6 C5 C3 115.5(2) . . ?
C6 C5 H5A 108.4 . . ?
C3 C5 H5A 108.4 . . ?
C6 C5 H5B 108.4 . . ?
C3 C5 H5B 108.4 . . ?
H5A C5 H5B 107.5 . . ?
C7 C6 C5 111.8(2) . . ?
C7 C6 H6A 109.3 . . ?
C5 C6 H6A 109.3 . . ?
C7 C6 H6B 109.3 . . ?
C5 C6 H6B 109.3 . . ?
H6A C6 H6B 107.9 . . ?
C6 C7 H7A 109.5 . . ?
C6 C7 H7B 109.5 . . ?
H7A C7 H7B 109.5 . . ?
C6 C7 H7C 109.5 . . ?
H7A C7 H7C 109.5 . . ?
H7B C7 H7C 109.5 . . ?
C9 C8 C3 117.4(2) . . ?
C9 C8 H8A 107.9 . . ?
C3 C8 H8A 107.9 . . ?
C9 C8 H8B 107.9 . . ?
C3 C8 H8B 107.9 . . ?
H8A C8 H8B 107.2 . . ?
C8 C9 C10 112.0(2) . . ?
C8 C9 H9A 109.2 . . ?
C10 C9 H9A 109.2 . . ?
C8 C9 H9B 109.2 . . ?
C10 C9 H9B 109.2 . . ?
H9A C9 H9B 107.9 . . ?
C9 C10 H10A 109.5 . . ?
C9 C10 H10B 109.5 . . ?
H10A C10 H10B 109.5 . . ?
C9 C10 H10C 109.5 . . ?
H10A C10 H10C 109.5 . . ?
H10B C10 H10C 109.5 . . ?
C12 C11 C13 120.2(2) . 4_767 ?
C12 C11 C1 119.0(2) . . ?
C13 C11 C1 120.8(2) 4_767 . ?
C13 C12 C11 120.2(2) . . ?
C13 C12 H12 119.9 . . ?
C11 C12 H12 119.9 . . ?
C12 C13 C11 119.6(2) . 4_767 ?
C12 C13 H13 120.2 . . ?
C11 C13 H13 120.2 4_767 . ?
C14 Fe1 C14 87.93(11) 2_655 3_665 ?
C14 Fe1 C14 87.93(11) 2_655 . ?
C14 Fe1 C14 87.93(11) 3_665 . ?
C14 Fe1 C15 175.01(11) 2_655 . ?
C14 Fe1 C15 87.09(10) 3_665 . ?
C14 Fe1 C15 91.62(10) . . ?
C14 Fe1 C15 91.62(10) 2_655 2_655 ?
C14 Fe1 C15 175.01(11) 3_665 2_655 ?
C14 Fe1 C15 87.09(10) . 2_655 ?
C15 Fe1 C15 93.32(10) . 2_655 ?
C14 Fe1 C15 87.09(10) 2_655 3_665 ?
C14 Fe1 C15 91.62(10) 3_665 3_665 ?
C14 Fe1 C15 175.01(11) . 3_665 ?
C15 Fe1 C15 93.32(10) . 3_665 ?
C15 Fe1 C15 93.32(10) 2_655 3_665 ?
C14 Fe1 K1 126.72(8) 2_655 1_556 ?
C14 Fe1 K1 126.72(8) 3_665 1_556 ?
C14 Fe1 K1 126.72(8) . 1_556 ?
C15 Fe1 K1 57.12(7) . 1_556 ?
C15 Fe1 K1 57.12(7) 2_655 1_556 ?
C15 Fe1 K1 57.12(7) 3_665 1_556 ?
C14 Fe1 K1 53.28(8) 2_655 . ?
C14 Fe1 K1 53.28(8) 3_665 . ?
C14 Fe1 K1 53.28(8) . . ?
C15 Fe1 K1 122.88(7) . . ?
C15 Fe1 K1 122.88(7) 2_655 . ?
C15 Fe1 K1 122.88(7) 3_665 . ?
K1 Fe1 K1 180.0 1_556 . ?
N3 C14 Fe1 173.6(2) . . ?
N3 C14 K1 78.16(17) . . ?
Fe1 C14 K1 95.62(9) . . ?
C14 N3 K1 79.21(17) . . ?
N4 C15 Fe1 177.6(2) . . ?
N4 C15 K1 91.49(17) . 1_556 ?
Fe1 C15 K1 89.23(9) . 1_556 ?
C15 N4 K1 66.99(16) . 1_556 ?
C15 K1 C15 57.36(9) 3_664 2_654 ?
C15 K1 C15 57.36(9) 3_664 1_554 ?
C15 K1 C15 57.36(9) 2_654 1_554 ?
C15 K1 N3 159.70(7) 3_664 . ?
C15 K1 N3 103.83(7) 2_654 . ?
C15 K1 N3 107.50(6) 1_554 . ?
C15 K1 N3 107.50(6) 3_664 3_665 ?
C15 K1 N3 159.70(7) 2_654 3_665 ?
C15 K1 N3 103.83(7) 1_554 3_665 ?
N3 K1 N3 88.56(7) . 3_665 ?
C15 K1 N3 103.83(7) 3_664 2_655 ?
C15 K1 N3 107.50(6) 2_654 2_655 ?
C15 K1 N3 159.70(7) 1_554 2_655 ?
N3 K1 N3 88.56(7) . 2_655 ?
N3 K1 N3 88.56(7) 3_665 2_655 ?
C15 K1 C14 176.70(7) 3_664 . ?
C15 K1 C14 123.58(7) 2_654 . ?
C15 K1 C14 125.93(7) 1_554 . ?
N3 K1 C14 22.63(6) . . ?
N3 K1 C14 72.37(7) 3_665 . ?
N3 K1 C14 72.89(7) 2_655 . ?
C15 K1 C14 125.93(7) 3_664 3_665 ?
C15 K1 C14 176.70(7) 2_654 3_665 ?
C15 K1 C14 123.58(7) 1_554 3_665 ?
N3 K1 C14 72.89(7) . 3_665 ?
N3 K1 C14 22.63(6) 3_665 3_665 ?
N3 K1 C14 72.38(7) 2_655 3_665 ?
C14 K1 C14 53.14(9) . 3_665 ?
C15 K1 C14 123.58(7) 3_664 2_655 ?
C15 K1 C14 125.93(7) 2_654 2_655 ?
C15 K1 C14 176.70(7) 1_554 2_655 ?
N3 K1 C14 72.37(7) . 2_655 ?
N3 K1 C14 72.89(7) 3_665 2_655 ?
N3 K1 C14 22.63(6) 2_655 2_655 ?
C14 K1 C14 53.14(9) . 2_655 ?
C14 K1 C14 53.14(9) 3_665 2_655 ?
C15 K1 N4 21.52(6) 3_664 3_664 ?
C15 K1 N4 75.21(7) 2_654 3_664 ?
C15 K1 N4 76.05(7) 1_554 3_664 ?
N3 K1 N4 175.21(6) . 3_664 ?
N3 K1 N4 93.72(6) 3_665 3_664 ?
N3 K1 N4 87.29(6) 2_655 3_664 ?
C14 K1 N4 155.72(7) . 3_664 ?
C14 K1 N4 108.04(6) 3_665 3_664 ?
C14 K1 N4 104.27(6) 2_655 3_664 ?
C15 K1 N4 76.05(7) 3_664 2_654 ?
C15 K1 N4 21.52(6) 2_654 2_654 ?
C15 K1 N4 75.21(7) 1_554 2_654 ?
N3 K1 N4 87.29(6) . 2_654 ?
N3 K1 N4 175.21(6) 3_665 2_654 ?
N3 K1 N4 93.72(6) 2_655 2_654 ?
C14 K1 N4 104.27(6) . 2_654 ?
C14 K1 N4 155.72(7) 3_665 2_654 ?
C14 K1 N4 108.04(6) 2_655 2_654 ?
N4 K1 N4 90.60(6) 3_664 2_654 ?
C15 K1 N4 75.21(7) 3_664 1_554 ?
C15 K1 N4 76.05(7) 2_654 1_554 ?
C15 K1 N4 21.52(6) 1_554 1_554 ?
N3 K1 N4 93.72(6) . 1_554 ?
N3 K1 N4 87.29(6) 3_665 1_554 ?
N3 K1 N4 175.21(6) 2_655 1_554 ?
C14 K1 N4 108.03(6) . 1_554 ?
C14 K1 N4 104.27(6) 3_665 1_554 ?
C14 K1 N4 155.72(7) 2_655 1_554 ?
N4 K1 N4 90.60(6) 3_664 1_554 ?
N4 K1 N4 90.60(6) 2_654 1_554 ?

loop_
_geom_bond_atom_site_label_1
_geom_bond_atom_site_label_2
_geom_bond_distance
_geom_bond_site_symmetry_2
_geom_bond_publ_flag
C1 N1 1.310(3) . ?
C1 N2 1.326(3) . ?
C1 C11 1.483(3) . ?
N1 C2 1.460(3) . ?
N1 H1 0.8800 . ?
C2 C3 1.524(3) . ?
C2 H2A 0.9900 . ?
C2 H2B 0.9900 . ?
C3 C4 1.530(3) . ?
C3 C5 1.543(3) . ?
C3 C8 1.544(4) . ?
C4 N2 1.470(3) . ?
C4 H4A 0.9900 . ?
C4 H4B 0.9900 . ?
N2 H2 0.8800 . ?
C5 C6 1.524(3) . ?
C5 H5A 0.9900 . ?
C5 H5B 0.9900 . ?
C6 C7 1.523(4) . ?
C6 H6A 0.9900 . ?
C6 H6B 0.9900 . ?
C7 H7A 0.9800 . ?
C7 H7B 0.9800 . ?
C7 H7C 0.9800 . ?
C8 C9 1.512(4) . ?
C8 H8A 0.9900 . ?
C8 H8B 0.9900 . ?
C9 C10 1.537(4) . ?
C9 H9A 0.9900 . ?
C9 H9B 0.9900 . ?
C10 H10A 0.9800 . ?
C10 H10B 0.9800 . ?
C10 H10C 0.9800 . ?
C11 C12 1.389(3) . ?
C11 C13 1.394(3) 4_767 ?
C12 C13 1.382(3) . ?
C12 H12 0.9500 . ?
C13 C11 1.394(3) 4_767 ?
C13 H13 0.9500 . ?
Fe1 C14 1.916(3) 2_655 ?
Fe1 C14 1.916(3) 3_665 ?
Fe1 C14 1.916(3) . ?
Fe1 C15 1.933(3) . ?
Fe1 C15 1.933(3) 2_655 ?
Fe1 C15 1.933(3) 3_665 ?
Fe1 K1 3.4885(12) 1_556 ?
Fe1 K1 3.6925(12) . ?
C14 N3 1.165(3) . ?
C14 K1 2.974(3) . ?
N3 K1 2.963(2) . ?
C15 N4 1.167(3) . ?
C15 K1 2.930(3) 1_556 ?
N4 K1 3.182(2) 1_556 ?
K1 C15 2.930(3) 3_664 ?
K1 C15 2.930(3) 2_654 ?
K1 C15 2.930(3) 1_554 ?
K1 N3 2.963(2) 3_665 ?
K1 N3 2.963(2) 2_655 ?
K1 C14 2.974(3) 3_665 ?
K1 C14 2.974(3) 2_655 ?
K1 N4 3.182(2) 3_664 ?
K1 N4 3.182(2) 2_654 ?
K1 N4 3.182(2) 1_554 ?
